data_7116071
loop_
_publ_author_name
'Simon A. Herbert'
'Agnieszka Janiak'
'Praveen K. Thallapally'
'Jerry L. Atwood'
'Leonard J. Barbour'

_publ_section_title
;
 Diffusion of vaporous guests into a seemingly non-porous organic crystal
;
_journal_name_full Chem.Commun.
_journal_page_first 15509
_journal_paper_doi 10.1039/C4cc07366E
_journal_volume 50
_journal_year 2014
_chemical_formula_sum 'C88 H109.36 Cl1.36 O8 S8'
_chemical_formula_weight 1599.81
_chemical_name_systematic
; 
 ? 
;
_space_group_IT_number 113
_symmetry_cell_setting tetragonal
_symmetry_space_group_name_Hall 'P -4 2ab'
_symmetry_space_group_name_H-M 'P -4 21 m'
_atom_sites_solution_hydrogens geom
_atom_sites_solution_primary direct
_atom_sites_solution_secondary difmap
_audit_creation_method SHELXL-97
_cell_angle_alpha 90.00
_cell_angle_beta 90.00
_cell_angle_gamma 90.00
_cell_formula_units_Z 2
_cell_length_a 19.378(2)
_cell_length_b 19.378(2)
_cell_length_c 12.1215(13)
_cell_measurement_reflns_used 4569
_cell_measurement_temperature 100(2)
_cell_measurement_theta_max 25.04
_cell_measurement_theta_min 1.49
_cell_volume 4551.7(8)
_computing_cell_refinement 'APEX2 v2012.10-0 (Bruker AXS, 2005-2012)'
_computing_data_collection 'APEX2 v2012.10-0 (Bruker AXS, 2005-2012)'
_computing_data_reduction 'SAINT (Bruker AXS, 2009)'
_computing_molecular_graphics 'XSeed (Barbour, 2001)'
_computing_publication_material 'SHELXL-97 (Sheldrick, 2008)'
_computing_structure_refinement 'SHELXL-97 (Sheldrick, 1997)'
_computing_structure_solution 'SHELXS-97 (Sheldrick, 1990)'
_diffrn_ambient_temperature 100(2)
_diffrn_measured_fraction_theta_full 0.996
_diffrn_measured_fraction_theta_max 0.996
_diffrn_measurement_device_type 'Bruker APEX-II CCD'
_diffrn_measurement_method '\f and \w scans'
_diffrn_radiation_monochromator graphite
_diffrn_radiation_source 'sealed tube'
_diffrn_radiation_type MoK\a
_diffrn_radiation_wavelength 0.71073
_diffrn_reflns_av_R_equivalents 0.0688
_diffrn_reflns_av_sigmaI/netI 0.0472
_diffrn_reflns_limit_h_max 20
_diffrn_reflns_limit_h_min -23
_diffrn_reflns_limit_k_max 20
_diffrn_reflns_limit_k_min -23
_diffrn_reflns_limit_l_max 14
_diffrn_reflns_limit_l_min -13
_diffrn_reflns_number 24247
_diffrn_reflns_theta_full 25.04
_diffrn_reflns_theta_max 25.04
_diffrn_reflns_theta_min 1.49
_diffrn_standards_number 0
_exptl_absorpt_coefficient_mu 0.286
_exptl_absorpt_correction_T_max 0.7452
_exptl_absorpt_correction_T_min 0.6624
_exptl_absorpt_correction_type multi-scan
_exptl_absorpt_process_details 'SADABS 2008/1 (Bruker AXS, 2008)'
_exptl_crystal_colour colourless
_exptl_crystal_density_diffrn 1.167
_exptl_crystal_density_method 'not measured'
_exptl_crystal_description block
_exptl_crystal_F_000 1705
_exptl_crystal_size_max 0.30
_exptl_crystal_size_mid 0.15
_exptl_crystal_size_min 0.08
_refine_diff_density_max 0.307
_refine_diff_density_min -0.652
_refine_diff_density_rms 0.055
_refine_ls_abs_structure_details 'Flack H D (1983), Acta Cryst. A39, 876-881'
_refine_ls_abs_structure_Flack -0.13(10)
_refine_ls_extinction_method none
_refine_ls_goodness_of_fit_ref 1.069
_refine_ls_hydrogen_treatment constr
_refine_ls_matrix_type full
_refine_ls_number_parameters 301
_refine_ls_number_reflns 4202
_refine_ls_number_restraints 43
_refine_ls_restrained_S_all 1.076
_refine_ls_R_factor_all 0.0581
_refine_ls_R_factor_gt 0.0457
_refine_ls_shift/su_max 0.001
_refine_ls_shift/su_mean 0.000
_refine_ls_structure_factor_coef Fsqd
_refine_ls_weighting_details 'calc w=1/[\s^2^(Fo^2^)+(0.0615P)^2^+1.2171P] where P=(Fo^2^+2Fc^2^)/3'
_refine_ls_weighting_scheme calc
_refine_ls_wR_factor_gt 0.1100
_refine_ls_wR_factor_ref 0.1187
_reflns_number_gt 3557
_reflns_number_total 4202
_reflns_threshold_expression >2sigma(I)
_cod_data_source_file c4cc07366e3.cif
_cod_data_source_block TBC_dry_HCl
_cod_original_cell_volume 4551.5(8)
_cod_original_sg_symbol_H-M P-42(1)m
_cod_database_code 7116071

loop_
_symmetry_equiv_pos_as_xyz
'x, y, z'
'y, -x, -z'
'-x, -y, z'
'-y, x, -z'
'x+1/2, -y+1/2, -z'
'-x+1/2, y+1/2, -z'
'-y+1/2, -x+1/2, z'
'y+1/2, x+1/2, z'

loop_
_atom_site_label
_atom_site_type_symbol
_atom_site_fract_x
_atom_site_fract_y
_atom_site_fract_z
_atom_site_U_iso_or_equiv
_atom_site_adp_type
_atom_site_occupancy
_atom_site_symmetry_multiplicity
_atom_site_calc_flag
_atom_site_refinement_flags
_atom_site_disorder_assembly
_atom_site_disorder_group
S2 S 0.70211(4) 1.00000(4) 0.68667(6) 0.02256(19) Uani 1 1 d . . .
S1 S 0.80324(4) 0.95472(4) 1.00926(7) 0.0239(2) Uani 1 1 d . . .
O2 O 0.58455(12) 0.91545(12) 0.7845(2) 0.0257(7) Uani 1 2 d S . .
C22 C 0.64365(15) 1.05606(15) 0.7559(3) 0.0203(7) Uani 1 1 d . . .
O1 O 0.89821(12) 1.06114(12) 0.90103(19) 0.0299(6) Uani 1 1 d . . .
O3 O 0.58656(14) 1.08656(14) 0.5868(3) 0.0362(9) Uani 1 2 d S . .
C12 C 0.59924(14) 0.90076(14) 0.6750(4) 0.0188(9) Uani 1 2 d S . .
C9 C 0.8021(2) 1.0531(2) 1.4131(3) 0.0398(9) Uani 1 1 d . . .
H9A H 0.7569 1.0532 1.3769 0.060 Uiso 1 1 calc R . .
H9B H 0.7963 1.0634 1.4917 0.060 Uiso 1 1 calc R . .
H9C H 0.8235 1.0075 1.4047 0.060 Uiso 1 1 calc R . .
C14 C 0.66545(15) 0.92105(15) 0.5107(3) 0.0224(7) Uani 1 1 d . . .
H14 H 0.7002 0.9464 0.4733 0.027 Uiso 1 1 calc R . .
C21 C 0.59537(16) 1.09537(16) 0.6987(4) 0.0226(10) Uani 1 2 d S . .
C5 C 0.89822(16) 1.14145(16) 1.1759(3) 0.0246(7) Uani 1 1 d . . .
H5 H 0.9167 1.1812 1.2108 0.029 Uiso 1 1 calc R . .
C3 C 0.83456(15) 1.03621(16) 1.1835(3) 0.0235(7) Uani 1 1 d . . .
H3 H 0.8092 1.0027 1.2239 0.028 Uiso 1 1 calc R . .
C13 C 0.64956(16) 0.93765(15) 0.6196(3) 0.0211(7) Uani 1 1 d . . .
C1 C 0.88393(15) 1.07289(16) 1.0115(3) 0.0229(7) Uani 1 1 d . . .
C24 C 0.6115(2) 1.1115(2) 0.9274(4) 0.0374(13) Uani 1 2 d SDU . .
C2 C 0.84616(16) 1.02570(15) 1.0721(3) 0.0216(7) Uani 1 1 d . . .
C23 C 0.65088(18) 1.06408(17) 0.8684(3) 0.0285(8) Uani 1 1 d . A .
H23 H 0.6836 1.0365 0.9066 0.034 Uiso 1 1 calc R . .
C4 C 0.85911(17) 1.09475(17) 1.2381(3) 0.0266(7) Uani 1 1 d . . .
C20 C 0.6245(2) 0.8755(2) 0.8615(4) 0.0416(14) Uani 1 2 d S . .
H20A H 0.6118 0.8882 0.9354 0.062 Uiso 1 2 d SR . .
H20B H 0.6155 0.8275 0.8503 0.062 Uiso 0.50 1 d PR . .
C15 C 0.63161(16) 0.86839(16) 0.4560(4) 0.0225(10) Uani 1 2 d S B .
C7 C 0.8482(2) 1.1077(2) 1.3603(3) 0.0368(9) Uani 1 1 d . . .
C6 C 0.91059(16) 1.13097(16) 1.0644(3) 0.0224(7) Uani 1 1 d . . .
C11 C 0.8501(2) 1.0928(2) 0.8270(3) 0.0434(10) Uani 1 1 d . . .
H11A H 0.8039 1.0740 0.8403 0.065 Uiso 1 1 calc R . .
H11B H 0.8639 1.0833 0.7507 0.065 Uiso 1 1 calc R . .
H11C H 0.8496 1.1428 0.8394 0.065 Uiso 1 1 calc R . .
C16 C 0.65134(19) 0.84866(19) 0.3364(4) 0.0296(11) Uani 1 2 d S . .
C25 C 0.6251(9) 1.1180(9) 1.0526(5) 0.065(2) Uani 0.50 1 d PDU A -1
C10 C 0.9182(3) 1.1062(3) 1.4197(3) 0.0774(18) Uani 1 1 d . . .
H10A H 0.9421 1.0629 1.4023 0.116 Uiso 1 1 calc R . .
H10B H 0.9108 1.1092 1.4995 0.116 Uiso 1 1 calc R . .
H10C H 0.9463 1.1453 1.3952 0.116 Uiso 1 1 calc R . .
C29 C 0.6304(3) 1.1304(3) 0.5221(6) 0.079(3) Uani 1 2 d S . .
H29A H 0.6213 1.1213 0.4457 0.118 Uiso 1 2 d SR . .
H29B H 0.6208 1.1769 0.5378 0.118 Uiso 0.50 1 d PR . .
C8 C 0.8126(3) 1.1782(2) 1.3744(4) 0.0724(16) Uani 1 1 d . . .
H8A H 0.8442 1.2150 1.3515 0.109 Uiso 1 1 calc R . .
H8B H 0.8000 1.1847 1.4519 0.109 Uiso 1 1 calc R . .
H8C H 0.7709 1.1797 1.3286 0.109 Uiso 1 1 calc R . .
C17 C 0.7069(4) 0.8924(4) 0.2891(6) 0.0363(18) Uani 0.50 1 d P B -1
H17A H 0.6916 0.9406 0.2874 0.054 Uiso 0.50 1 calc PR B -1
H17B H 0.7173 0.8769 0.2140 0.054 Uiso 0.50 1 calc PR B -1
H17C H 0.7484 0.8885 0.3349 0.054 Uiso 0.50 1 calc PR B -1
C19 C 0.5869(4) 0.8526(5) 0.2632(6) 0.051(2) Uani 0.50 1 d P B -1
H19A H 0.5987 0.8378 0.1882 0.076 Uiso 0.50 1 calc PR B -1
H19B H 0.5699 0.9002 0.2614 0.076 Uiso 0.50 1 calc PR B -1
H19C H 0.5511 0.8223 0.2932 0.076 Uiso 0.50 1 calc PR B -1
C18 C 0.6761(5) 0.7720(4) 0.3370(6) 0.047(2) Uani 0.50 1 d P B -1
H18A H 0.6390 0.7424 0.3649 0.071 Uiso 0.50 1 calc PR B -1
H18B H 0.7167 0.7676 0.3847 0.071 Uiso 0.50 1 calc PR B -1
H18C H 0.6881 0.7580 0.2618 0.071 Uiso 0.50 1 calc PR B -1
C26 C 0.6314(6) 1.0500(7) 1.1073(12) 0.071(4) Uani 0.50 1 d PDU A -1
H26A H 0.5908 1.0219 1.0900 0.107 Uiso 0.50 1 calc PR A -1
H26B H 0.6344 1.0566 1.1874 0.107 Uiso 0.50 1 calc PR A -1
H26C H 0.6730 1.0266 1.0809 0.107 Uiso 0.50 1 calc PR A -1
C27 C 0.6962(6) 1.1567(6) 1.0647(8) 0.099(4) Uani 0.50 1 d PDU A -1
H27A H 0.7332 1.1280 1.0342 0.148 Uiso 0.50 1 calc PR A -1
H27B H 0.7054 1.1657 1.1429 0.148 Uiso 0.50 1 calc PR A -1
H27C H 0.6943 1.2006 1.0246 0.148 Uiso 0.50 1 calc PR A -1
Cl2 Cl 1.0000 1.0000 1.2914(13) 0.118(5) Uani 0.18 2 d SP . .
C28 C 0.5719(8) 1.1661(7) 1.1027(12) 0.093(5) Uani 0.50 1 d PDU A -1
H28A H 0.5257 1.1465 1.0927 0.140 Uiso 0.50 1 calc PR A -1
H28B H 0.5744 1.2111 1.0662 0.140 Uiso 0.50 1 calc PR A -1
H28C H 0.5813 1.1717 1.1816 0.140 Uiso 0.50 1 calc PR A -1
Cl1 Cl 0.5188(2) 1.0188(2) 0.3881(4) 0.117(3) Uani 0.50 2 d SP . .

loop_
_atom_site_aniso_label
_atom_site_aniso_U_11
_atom_site_aniso_U_22
_atom_site_aniso_U_33
_atom_site_aniso_U_23
_atom_site_aniso_U_13
_atom_site_aniso_U_12
S2 0.0188(4) 0.0234(4) 0.0255(4) -0.0060(4) -0.0010(3) 0.0007(4)
S1 0.0188(4) 0.0220(4) 0.0307(4) -0.0043(4) 0.0014(4) -0.0002(3)
O2 0.0300(11) 0.0300(11) 0.0173(17) -0.0043(10) 0.0043(10) -0.0019(14)
C22 0.0153(15) 0.0177(15) 0.0279(19) -0.0023(13) 0.0003(13) -0.0006(13)
O1 0.0354(14) 0.0323(14) 0.0221(13) -0.0041(10) 0.0069(10) -0.0065(11)
O3 0.0437(13) 0.0437(13) 0.0211(18) -0.0024(12) -0.0024(12) 0.0165(18)
C12 0.0183(13) 0.0183(13) 0.020(2) -0.0010(12) 0.0010(12) 0.0052(17)
C9 0.047(2) 0.045(2) 0.0281(19) -0.0022(17) 0.0110(18) -0.015(2)
C14 0.0215(15) 0.0244(16) 0.0212(17) 0.0002(14) 0.0022(14) -0.0025(13)
C21 0.0236(15) 0.0236(15) 0.021(3) 0.0000(13) 0.0000(13) -0.0021(19)
C5 0.0253(17) 0.0196(17) 0.0289(19) -0.0030(14) 0.0001(15) -0.0025(13)
C3 0.0195(16) 0.0244(17) 0.0265(17) 0.0017(15) 0.0017(14) -0.0003(13)
C13 0.0193(16) 0.0179(16) 0.0263(18) -0.0008(13) -0.0020(14) 0.0024(13)
C1 0.0189(15) 0.0248(16) 0.0249(18) 0.0002(14) 0.0028(14) 0.0019(12)
C24 0.044(2) 0.044(2) 0.025(3) -0.0091(18) -0.0091(18) 0.021(2)
C2 0.0197(16) 0.0206(16) 0.0245(17) -0.0029(13) -0.0019(13) 0.0019(13)
C23 0.0291(18) 0.0311(19) 0.0254(19) -0.0063(15) -0.0049(15) 0.0099(15)
C4 0.0303(18) 0.0249(17) 0.0245(18) -0.0022(14) 0.0005(15) -0.0031(15)
C20 0.052(2) 0.052(2) 0.021(3) 0.0045(17) -0.0045(17) -0.004(3)
C15 0.0212(14) 0.0212(14) 0.025(2) -0.0001(13) 0.0001(13) 0.0006(19)
C7 0.047(2) 0.044(2) 0.0203(19) -0.0064(16) 0.0090(16) -0.0180(18)
C6 0.0170(16) 0.0199(17) 0.0303(18) 0.0015(14) 0.0040(14) 0.0002(13)
C11 0.050(2) 0.055(3) 0.025(2) 0.0051(19) -0.0096(19) -0.013(2)
C16 0.0357(17) 0.0357(17) 0.018(2) -0.0001(16) 0.0001(16) -0.010(2)
C25 0.088(6) 0.082(6) 0.027(3) -0.022(4) -0.015(5) 0.060(4)
C10 0.070(3) 0.132(5) 0.030(2) 0.008(3) -0.005(2) -0.060(3)
C29 0.095(4) 0.095(4) 0.046(4) 0.036(3) 0.036(3) 0.046(5)
C8 0.128(5) 0.040(3) 0.049(3) -0.018(2) 0.046(3) -0.016(3)
C17 0.045(5) 0.045(5) 0.019(4) -0.008(3) 0.006(3) -0.021(4)
C19 0.049(5) 0.085(7) 0.019(4) 0.005(4) -0.001(4) -0.025(5)
C18 0.082(6) 0.029(4) 0.031(4) -0.013(3) 0.022(4) -0.003(4)
C26 0.084(8) 0.107(7) 0.023(5) 0.003(6) 0.010(7) 0.070(6)
C27 0.133(8) 0.101(8) 0.061(6) -0.031(5) -0.066(6) 0.029(6)
Cl2 0.115(11) 0.096(10) 0.141(13) 0.000 0.000 0.026(10)
C28 0.142(10) 0.114(11) 0.024(6) -0.029(8) -0.014(7) 0.098(9)
Cl1 0.139(5) 0.139(5) 0.072(2) -0.016(2) -0.016(2) 0.069(5)

loop_
_atom_type_symbol
_atom_type_description
_atom_type_scat_dispersion_real
_atom_type_scat_dispersion_imag
_atom_type_scat_source
C C 0.0033 0.0016 'International Tables Vol C Tables 4.2.6.8 and 6.1.1.4'
H H 0.0000 0.0000 'International Tables Vol C Tables 4.2.6.8 and 6.1.1.4'
O O 0.0106 0.0060 'International Tables Vol C Tables 4.2.6.8 and 6.1.1.4'
S S 0.1246 0.1234 'International Tables Vol C Tables 4.2.6.8 and 6.1.1.4'
Cl Cl 0.1484 0.1585 'International Tables Vol C Tables 4.2.6.8 and 6.1.1.4'

loop_
_geom_angle_atom_site_label_1
_geom_angle_atom_site_label_2
_geom_angle_atom_site_label_3
_geom_angle
_geom_angle_site_symmetry_1
_geom_angle_site_symmetry_3
C13 S2 C22 105.42(15) . .
C6 S1 C2 104.59(15) 4_757 .
C12 O2 C20 113.6(4) . .
C23 C22 C21 119.9(3) . .
C23 C22 S2 118.0(2) . .
C21 C22 S2 121.8(3) . .
C1 O1 C11 113.9(3) . .
C21 O3 C29 113.0(5) . .
C13 C12 C13 119.6(4) . 7_665
C13 C12 O2 120.2(2) . .
C13 C12 O2 120.2(2) 7_665 .
C15 C14 C13 121.3(3) . .
O3 C21 C22 120.4(2) . 8_455
O3 C21 C22 120.4(2) . .
C22 C21 C22 119.2(4) 8_455 .
C6 C5 C4 121.6(3) . .
C2 C3 C4 121.8(3) . .
C12 C13 C14 119.7(3) . .
C12 C13 S2 122.3(3) . .
C14 C13 S2 117.6(2) . .
C2 C1 O1 120.7(3) . .
C2 C1 C6 119.1(3) . .
O1 C1 C6 120.2(3) . .
C23 C24 C23 117.4(4) . 8_455
C23 C24 C25 124.9(9) . 8_455
C23 C24 C25 117.7(9) 8_455 8_455
C23 C24 C25 117.7(9) . .
C23 C24 C25 124.9(9) 8_455 .
C1 C2 C3 120.5(3) . .
C1 C2 S1 122.1(2) . .
C3 C2 S1 117.1(2) . .
C22 C23 C24 121.8(3) . .
C3 C4 C5 117.0(3) . .
C3 C4 C7 123.3(3) . .
C5 C4 C7 119.6(3) . .
C14 C15 C14 118.1(4) 7_665 .
C14 C15 C16 121.0(2) 7_665 .
C14 C15 C16 121.0(2) . .
C4 C7 C9 112.1(3) . .
C4 C7 C10 109.4(3) . .
C9 C7 C10 107.9(3) . .
C4 C7 C8 108.5(3) . .
C9 C7 C8 107.8(3) . .
C10 C7 C8 111.2(4) . .
C5 C6 C1 120.1(3) . .
C5 C6 S1 117.9(2) . 2_577
C1 C6 S1 121.8(3) . 2_577
C17 C16 C19 109.8(6) . .
C17 C16 C19 109.8(6) 7_665 7_665
C17 C16 C15 113.5(3) 7_665 .
C17 C16 C15 113.5(3) . .
C19 C16 C15 109.2(4) . .
C19 C16 C15 109.2(4) 7_665 .
C17 C16 C18 108.8(6) 7_665 7_665
C19 C16 C18 107.5(6) 7_665 7_665
C15 C16 C18 107.8(4) . 7_665
C17 C16 C18 108.8(6) . .
C19 C16 C18 107.5(6) . .
C15 C16 C18 107.8(4) . .
C26 C25 C28 115.0(9) . .
C26 C25 C24 112.4(11) . .
C28 C25 C24 109.1(14) . .
C26 C25 C27 108.1(14) . .
C28 C25 C27 105.3(11) . .
C24 C25 C27 106.2(7) . .

loop_
_geom_bond_atom_site_label_1
_geom_bond_atom_site_label_2
_geom_bond_distance
_geom_bond_site_symmetry_2
S2 C13 1.777(3) .
S2 C22 1.780(3) .
S1 C6 1.776(3) 4_757
S1 C2 1.778(3) .
O2 C12 1.388(5) .
O2 C20 1.438(6) .
C22 C23 1.380(4) .
C22 C21 1.391(4) .
O1 C1 1.386(4) .
O1 C11 1.432(4) .
O3 C21 1.378(6) .
O3 C29 1.436(8) .
C12 C13 1.383(4) .
C12 C13 1.383(4) 7_665
C9 C7 1.527(5) .
C14 C15 1.382(4) .
C14 C13 1.393(4) .
C21 C22 1.391(4) 8_455
C5 C6 1.387(5) .
C5 C4 1.401(4) .
C3 C2 1.385(5) .
C3 C4 1.397(4) .
C1 C2 1.382(4) .
C1 C6 1.394(4) .
C24 C23 1.392(4) .
C24 C23 1.392(4) 8_455
C24 C25 1.545(8) 8_455
C24 C25 1.545(8) .
C4 C7 1.517(5) .
C15 C14 1.382(4) 7_665
C15 C16 1.548(6) .
C7 C10 1.535(6) .
C7 C8 1.540(6) .
C6 S1 1.776(3) 2_577
C16 C17 1.484(7) 7_665
C16 C17 1.484(7) .
C16 C19 1.533(9) .
C16 C19 1.533(9) 7_665
C16 C18 1.560(9) 7_665
C16 C18 1.560(8) .
C25 C26 1.480(18) .
C25 C28 1.52(2) .
C25 C27 1.577(14) .
Cl1 Cl1 1.032(13) 3_675
